data_2229477
loop_
_publ_author_name
'Jamaluddin, Nur Amirah'
'Baba, Ibrahim'
'Mohamed Tahir, Mohamed Ibrahim'
'Tiekink, Edward R. T.'

_publ_section_title
;
 (2,2'-Bipyridyl-\k^2^<i>N</i>,<i>N</i>')bis(<i>N</i>-butyl-<i>N</i>-methyldithiocarbamato-\k^2^<i>S</i>,<i>S</i>')cadmium(II)
;
_journal_coeditor_code PK2304
_journal_issue 3
_journal_name_full 'Acta Crystallographica Section E'
_journal_page_first m384
_journal_page_last m385
_journal_paper_doi 10.1107/S1600536811006878
_journal_volume 67
_journal_year 2011
_chemical_formula_iupac '[Cd (C6 H12 N S2)2 (C10 H8 N2)]'
_chemical_formula_moiety 'C22 H32 Cd N4 S4'
_chemical_formula_sum 'C22 H32 Cd N4 S4'
_chemical_formula_weight 593.16
_chemical_name_systematic
;
(2,2'-Bipyridyl-\k^2^<i>N</i>,<i>N</i>')bis(<i>N</i>-butyl-<i>N</i>-
methyldithiocarbamato-\k^2^<i>S</i>,<i>S</i>')cadmium(II)
;
_space_group_IT_number 2
_symmetry_cell_setting triclinic
_symmetry_space_group_name_Hall '-P 1'
_symmetry_space_group_name_H-M 'P -1'
_atom_sites_solution_hydrogens geom
_atom_sites_solution_primary direct
_atom_sites_solution_secondary difmap
_audit_creation_method SHELXL-97
_cell_angle_alpha 81.566(3)
_cell_angle_beta 74.790(3)
_cell_angle_gamma 83.641(3)
_cell_formula_units_Z 2
_cell_length_a 10.3215(4)
_cell_length_b 10.6465(4)
_cell_length_c 12.4546(5)
_cell_measurement_reflns_used 8976
_cell_measurement_temperature 150(2)
_cell_measurement_theta_max 29.0
_cell_measurement_theta_min 2.0
_cell_volume 1302.63(9)
_computing_cell_refinement 'CrysAlis PRO (Oxford Diffraction, 2010)'
_computing_data_collection 'CrysAlis PRO (Oxford Diffraction, 2010)'
_computing_data_reduction 'CrysAlis PRO (Oxford Diffraction, 2010)'
_computing_molecular_graphics 'ORTEP-3 (Farrugia, 1997) and DIAMOND (Brandenburg, 2006)'
_computing_publication_material 'publCIF (Westrip, 2010)'
_computing_structure_refinement 'SHELXL97 (Sheldrick, 2008)'
_computing_structure_solution 'SHELXS97 (Sheldrick, 2008)'
_diffrn_ambient_temperature 150(2)
_diffrn_detector_area_resol_mean 16.1952
_diffrn_measured_fraction_theta_full 0.999
_diffrn_measured_fraction_theta_max 0.999
_diffrn_measurement_device_type 'Oxford Diffraction Xcaliber Eos Gemini'
_diffrn_measurement_method \w
_diffrn_radiation_monochromator graphite
_diffrn_radiation_source 'fine-focus sealed tube'
_diffrn_radiation_type MoK\a
_diffrn_radiation_wavelength 0.71073
_diffrn_reflns_av_R_equivalents 0.0415
_diffrn_reflns_av_sigmaI/netI 0.0454
_diffrn_reflns_limit_h_max 12
_diffrn_reflns_limit_h_min -12
_diffrn_reflns_limit_k_max 13
_diffrn_reflns_limit_k_min -13
_diffrn_reflns_limit_l_max 15
_diffrn_reflns_limit_l_min -15
_diffrn_reflns_number 15837
_diffrn_reflns_theta_full 26.50
_diffrn_reflns_theta_max 26.50
_diffrn_reflns_theta_min 2.32
_diffrn_standards_number 0
_exptl_absorpt_coefficient_mu 1.176
_exptl_absorpt_correction_T_max 0.9898
_exptl_absorpt_correction_T_min 0.829
_exptl_absorpt_correction_type multi-scan
_exptl_absorpt_process_details '(CrysAlis PRO; Oxford Diffraction, 2010)'
_exptl_crystal_colour colourless
_exptl_crystal_density_diffrn 1.512
_exptl_crystal_density_method 'not measured'
_exptl_crystal_description plate
_exptl_crystal_F_000 608
_exptl_crystal_size_max 0.27
_exptl_crystal_size_mid 0.16
_exptl_crystal_size_min 0.01
_refine_diff_density_max 0.900
_refine_diff_density_min -0.506
_refine_ls_extinction_method none
_refine_ls_goodness_of_fit_ref 1.060
_refine_ls_hydrogen_treatment constr
_refine_ls_matrix_type full
_refine_ls_number_parameters 284
_refine_ls_number_reflns 5393
_refine_ls_number_restraints 0
_refine_ls_restrained_S_all 1.060
_refine_ls_R_factor_all 0.0389
_refine_ls_R_factor_gt 0.0290
_refine_ls_shift/su_max 0.001
_refine_ls_shift/su_mean 0.000
_refine_ls_structure_factor_coef Fsqd
_refine_ls_weighting_details 'calc w=1/[\s^2^(Fo^2^)+(0.0248P)^2^+0.0565P] where P=(Fo^2^+2Fc^2^)/3'
_refine_ls_weighting_scheme calc
_refine_ls_wR_factor_gt 0.0608
_refine_ls_wR_factor_ref 0.0656
_reflns_number_gt 4623
_reflns_number_total 5393
_reflns_threshold_expression I>2\s(I)
_cod_data_source_file pk2304.cif
_cod_data_source_block I
_cod_original_cell_volume 1302.64(9)
_cod_database_code 2229477
_cod_database_fobs_code 2229477

loop_
_symmetry_equiv_pos_as_xyz
'x, y, z'
'-x, -y, -z'

loop_
_atom_site_type_symbol
_atom_site_label
_atom_site_fract_x
_atom_site_fract_y
_atom_site_fract_z
_atom_site_U_iso_or_equiv
_atom_site_adp_type
_atom_site_calc_flag
_atom_site_refinement_flags
_atom_site_occupancy
_atom_site_disorder_assembly
_atom_site_disorder_group
Cd Cd 0.669262(17) 0.668974(17) 0.664886(14) 0.02060(7) Uani d . 1 . .
S S1 0.60096(7) 0.69901(6) 0.47470(5) 0.02501(15) Uani d . 1 . .
S S2 0.73388(7) 0.90040(6) 0.53865(5) 0.02474(15) Uani d . 1 . .
S S3 0.47202(7) 0.54259(7) 0.80306(6) 0.02816(16) Uani d . 1 . .
S S4 0.56208(7) 0.77897(6) 0.85175(5) 0.02633(15) Uani d . 1 . .
N N1 0.6294(2) 0.93184(19) 0.36194(16) 0.0217(5) Uani d . 1 . .
N N2 0.3637(2) 0.6493(2) 0.98885(17) 0.0274(5) Uani d . 1 . .
N N3 0.8838(2) 0.62383(19) 0.70520(15) 0.0188(4) Uani d . 1 . .
N N4 0.7756(2) 0.46118(19) 0.61699(16) 0.0220(5) Uani d . 1 . .
C C1 0.6525(2) 0.8525(2) 0.44916(19) 0.0208(5) Uani d . 1 . .
C C2 0.6688(3) 1.0633(2) 0.3422(2) 0.0274(6) Uani d . 1 . .
H H2A 0.6156 1.1102 0.4032 0.041 Uiso calc R 1 . .
H H2B 0.6525 1.1048 0.2708 0.041 Uiso calc R 1 . .
H H2C 0.7647 1.0626 0.3393 0.041 Uiso calc R 1 . .
C C3 0.5565(3) 0.9003(2) 0.2837(2) 0.0261(6) Uani d . 1 . .
H H3A 0.4858 0.9693 0.2754 0.031 Uiso calc R 1 . .
H H3B 0.5114 0.8209 0.3156 0.031 Uiso calc R 1 . .
C C4 0.6490(3) 0.8829(3) 0.1684(2) 0.0286(6) Uani d . 1 . .
H H4A 0.5930 0.8765 0.1162 0.034 Uiso calc R 1 . .
H H4B 0.7002 0.9593 0.1401 0.034 Uiso calc R 1 . .
C C5 0.7477(3) 0.7662(3) 0.1679(2) 0.0300(6) Uani d . 1 . .
H H5A 0.6968 0.6893 0.1940 0.036 Uiso calc R 1 . .
H H5B 0.8026 0.7713 0.2212 0.036 Uiso calc R 1 . .
C C6 0.8409(3) 0.7531(3) 0.0524(2) 0.0453(8) Uani d . 1 . .
H H6A 0.7872 0.7466 -0.0006 0.068 Uiso calc R 1 . .
H H6B 0.9021 0.6764 0.0565 0.068 Uiso calc R 1 . .
H H6C 0.8933 0.8280 0.0269 0.068 Uiso calc R 1 . .
C C7 0.4562(2) 0.6567(2) 0.8919(2) 0.0232(6) Uani d . 1 . .
C C8 0.2758(3) 0.5432(3) 1.0244(2) 0.0350(7) Uani d . 1 . .
H H8A 0.2020 0.5592 0.9870 0.053 Uiso calc R 1 . .
H H8B 0.2387 0.5358 1.1058 0.053 Uiso calc R 1 . .
H H8C 0.3281 0.4638 1.0041 0.053 Uiso calc R 1 . .
C C9 0.3423(3) 0.7429(3) 1.0687(2) 0.0329(7) Uani d . 1 . .
H H9A 0.4118 0.8051 1.0410 0.039 Uiso calc R 1 . .
H H9B 0.3536 0.6986 1.1417 0.039 Uiso calc R 1 . .
C C11 0.2043(3) 0.8137(3) 1.0860(2) 0.0350(7) Uani d . 1 . .
H H11A 0.1347 0.7521 1.1166 0.042 Uiso calc R 1 . .
H H11B 0.1916 0.8560 1.0128 0.042 Uiso calc R 1 . .
C C12 0.1862(3) 0.9133(3) 1.1660(2) 0.0400(7) Uani d . 1 . .
H H12A 0.2177 0.8748 1.2328 0.048 Uiso calc R 1 . .
H H12B 0.2427 0.9843 1.1285 0.048 Uiso calc R 1 . .
C C13 0.0408(3) 0.9657(3) 1.2032(3) 0.0484(9) Uani d . 1 . .
H H13A 0.0119 1.0120 1.1383 0.073 Uiso calc R 1 . .
H H13B 0.0329 1.0237 1.2592 0.073 Uiso calc R 1 . .
H H13C -0.0165 0.8953 1.2361 0.073 Uiso calc R 1 . .
C C14 0.9307(3) 0.7054(2) 0.7554(2) 0.0249(6) Uani d . 1 . .
H H14 0.8736 0.7775 0.7797 0.030 Uiso calc R 1 . .
C C15 1.0578(3) 0.6896(3) 0.7734(2) 0.0299(6) Uani d . 1 . .
H H15 1.0872 0.7486 0.8106 0.036 Uiso calc R 1 . .
C C16 1.1413(3) 0.5869(3) 0.7364(2) 0.0327(7) Uani d . 1 . .
H H16 1.2303 0.5749 0.7459 0.039 Uiso calc R 1 . .
C C17 1.0942(3) 0.5005(2) 0.6848(2) 0.0257(6) Uani d . 1 . .
H H17 1.1504 0.4285 0.6590 0.031 Uiso calc R 1 . .
C C18 0.9638(2) 0.5211(2) 0.67166(18) 0.0185(5) Uani d . 1 . .
C C19 0.9038(2) 0.4298(2) 0.62209(19) 0.0190(5) Uani d . 1 . .
C C20 0.9733(3) 0.3185(2) 0.5849(2) 0.0243(6) Uani d . 1 . .
H H20 1.0649 0.2995 0.5867 0.029 Uiso calc R 1 . .
C C21 0.9076(3) 0.2359(2) 0.5453(2) 0.0299(6) Uani d . 1 . .
H H21 0.9535 0.1592 0.5200 0.036 Uiso calc R 1 . .
C C22 0.7746(3) 0.2662(3) 0.5428(2) 0.0304(6) Uani d . 1 . .
H H22 0.7265 0.2101 0.5177 0.037 Uiso calc R 1 . .
C C23 0.7136(3) 0.3805(3) 0.5781(2) 0.0287(6) Uani d . 1 . .
H H23 0.6231 0.4030 0.5744 0.034 Uiso calc R 1 . .

loop_
_atom_site_aniso_label
_atom_site_aniso_U_11
_atom_site_aniso_U_22
_atom_site_aniso_U_33
_atom_site_aniso_U_12
_atom_site_aniso_U_13
_atom_site_aniso_U_23
Cd 0.01478(10) 0.02502(11) 0.02106(10) 0.00349(7) -0.00428(8) -0.00391(7)
S1 0.0271(4) 0.0231(3) 0.0261(3) -0.0007(3) -0.0104(3) -0.0012(3)
S2 0.0229(3) 0.0269(4) 0.0250(3) 0.0008(3) -0.0077(3) -0.0042(3)
S3 0.0179(3) 0.0379(4) 0.0285(4) -0.0019(3) -0.0040(3) -0.0068(3)
S4 0.0222(3) 0.0264(4) 0.0254(3) 0.0025(3) 0.0001(3) -0.0016(3)
N1 0.0219(12) 0.0217(11) 0.0210(11) 0.0041(9) -0.0064(9) -0.0031(9)
N2 0.0221(12) 0.0335(13) 0.0215(11) -0.0001(10) -0.0003(10) 0.0018(9)
N3 0.0158(11) 0.0228(11) 0.0161(10) -0.0001(9) -0.0010(9) -0.0037(8)
N4 0.0172(11) 0.0250(12) 0.0240(11) -0.0005(9) -0.0045(9) -0.0050(9)
C1 0.0137(12) 0.0230(13) 0.0221(13) 0.0065(10) 0.0000(10) -0.0050(10)
C2 0.0314(15) 0.0216(14) 0.0284(14) 0.0027(11) -0.0085(12) -0.0022(11)
C3 0.0248(14) 0.0284(15) 0.0270(14) 0.0011(12) -0.0123(12) -0.0009(11)
C4 0.0344(16) 0.0305(15) 0.0232(13) -0.0031(12) -0.0128(13) 0.0002(11)
C5 0.0317(16) 0.0310(15) 0.0271(14) -0.0011(12) -0.0055(13) -0.0069(12)
C6 0.048(2) 0.054(2) 0.0311(16) 0.0015(16) -0.0035(15) -0.0122(14)
C7 0.0152(13) 0.0302(14) 0.0215(13) 0.0075(11) -0.0060(11) 0.0014(11)
C8 0.0290(16) 0.0405(17) 0.0288(15) -0.0032(13) -0.0003(13) 0.0053(12)
C9 0.0273(15) 0.0460(18) 0.0215(13) 0.0018(13) -0.0010(12) -0.0041(12)
C11 0.0304(16) 0.0350(16) 0.0338(16) 0.0017(13) -0.0018(13) -0.0003(13)
C12 0.0358(18) 0.0343(17) 0.0392(17) -0.0016(14) 0.0066(15) -0.0009(13)
C13 0.0395(19) 0.0323(18) 0.061(2) 0.0016(15) 0.0080(17) -0.0069(15)
C14 0.0211(14) 0.0278(14) 0.0253(13) 0.0004(11) -0.0039(11) -0.0073(11)
C15 0.0240(15) 0.0383(17) 0.0312(15) -0.0058(13) -0.0098(13) -0.0086(12)
C16 0.0184(14) 0.0440(18) 0.0383(16) -0.0010(13) -0.0133(13) -0.0032(13)
C17 0.0200(14) 0.0277(14) 0.0282(14) 0.0059(11) -0.0071(12) -0.0036(11)
C18 0.0153(12) 0.0236(13) 0.0136(11) -0.0004(10) -0.0012(10) 0.0022(10)
C19 0.0173(13) 0.0191(13) 0.0172(12) 0.0008(10) -0.0007(10) 0.0005(9)
C20 0.0189(13) 0.0248(14) 0.0242(13) 0.0002(11) 0.0009(11) 0.0003(11)
C21 0.0354(16) 0.0219(14) 0.0283(14) -0.0002(12) -0.0004(13) -0.0054(11)
C22 0.0337(16) 0.0295(15) 0.0290(14) -0.0090(13) -0.0048(13) -0.0064(12)
C23 0.0217(14) 0.0325(16) 0.0325(15) -0.0020(12) -0.0057(12) -0.0075(12)

loop_
_atom_type_symbol
_atom_type_description
_atom_type_scat_dispersion_real
_atom_type_scat_dispersion_imag
_atom_type_scat_source
C C 0.0033 0.0016 'International Tables Vol C Tables 4.2.6.8 and 6.1.1.4'
H H 0.0000 0.0000 'International Tables Vol C Tables 4.2.6.8 and 6.1.1.4'
Cd Cd -0.8075 1.2024 'International Tables Vol C Tables 4.2.6.8 and 6.1.1.4'
N N 0.0061 0.0033 'International Tables Vol C Tables 4.2.6.8 and 6.1.1.4'
S S 0.1246 0.1234 'International Tables Vol C Tables 4.2.6.8 and 6.1.1.4'

loop_
_geom_angle_atom_site_label_1
_geom_angle_atom_site_label_2
_geom_angle_atom_site_label_3
_geom_angle_site_symmetry_1
_geom_angle_site_symmetry_3
_geom_angle
_geom_angle_publ_flag
N3 Cd N4 . . 67.00(7) ?
N3 Cd S1 . . 130.89(5) ?
N4 Cd S1 . . 87.19(5) ?
N3 Cd S3 . . 115.46(5) ?
N4 Cd S3 . . 86.24(5) ?
S1 Cd S3 . . 102.91(2) ?
N3 Cd S4 . . 93.32(5) ?
N4 Cd S4 . . 137.16(5) ?
S1 Cd S4 . . 130.38(2) ?
S3 Cd S4 . . 67.82(2) ?
N3 Cd S2 . . 94.02(5) ?
N4 Cd S2 . . 125.32(5) ?
S1 Cd S2 . . 67.03(2) ?
S3 Cd S2 . . 144.43(2) ?
S4 Cd S2 . . 92.26(2) ?
C1 S1 Cd . . 89.21(8) ?
C1 S2 Cd . . 84.39(8) ?
C7 S3 Cd . . 87.18(9) ?
C7 S4 Cd . . 86.21(9) ?
C1 N1 C2 . . 120.7(2) ?
C1 N1 C3 . . 124.2(2) ?
C2 N1 C3 . . 114.95(19) ?
C7 N2 C9 . . 123.5(2) ?
C7 N2 C8 . . 121.3(2) ?
C9 N2 C8 . . 115.2(2) ?
C14 N3 C18 . . 118.6(2) ?
C14 N3 Cd . . 120.22(16) ?
C18 N3 Cd . . 121.00(15) ?
C23 N4 C19 . . 118.4(2) ?
C23 N4 Cd . . 122.04(16) ?
C19 N4 Cd . . 119.35(15) ?
N1 C1 S2 . . 120.62(19) ?
N1 C1 S1 . . 120.58(19) ?
S2 C1 S1 . . 118.80(14) ?
N1 C2 H2A . . 109.5 ?
N1 C2 H2B . . 109.5 ?
H2A C2 H2B . . 109.5 ?
N1 C2 H2C . . 109.5 ?
H2A C2 H2C . . 109.5 ?
H2B C2 H2C . . 109.5 ?
N1 C3 C4 . . 112.5(2) ?
N1 C3 H3A . . 109.1 ?
C4 C3 H3A . . 109.1 ?
N1 C3 H3B . . 109.1 ?
C4 C3 H3B . . 109.1 ?
H3A C3 H3B . . 107.8 ?
C5 C4 C3 . . 113.9(2) ?
C5 C4 H4A . . 108.8 ?
C3 C4 H4A . . 108.8 ?
C5 C4 H4B . . 108.8 ?
C3 C4 H4B . . 108.8 ?
H4A C4 H4B . . 107.7 ?
C4 C5 C6 . . 112.7(2) ?
C4 C5 H5A . . 109.1 ?
C6 C5 H5A . . 109.1 ?
C4 C5 H5B . . 109.1 ?
C6 C5 H5B . . 109.1 ?
H5A C5 H5B . . 107.8 ?
C5 C6 H6A . . 109.5 ?
C5 C6 H6B . . 109.5 ?
H6A C6 H6B . . 109.5 ?
C5 C6 H6C . . 109.5 ?
H6A C6 H6C . . 109.5 ?
H6B C6 H6C . . 109.5 ?
N2 C7 S4 . . 121.3(2) ?
N2 C7 S3 . . 119.9(2) ?
S4 C7 S3 . . 118.79(14) ?
N2 C8 H8A . . 109.5 ?
N2 C8 H8B . . 109.5 ?
H8A C8 H8B . . 109.5 ?
N2 C8 H8C . . 109.5 ?
H8A C8 H8C . . 109.5 ?
H8B C8 H8C . . 109.5 ?
N2 C9 C11 . . 112.8(2) ?
N2 C9 H9A . . 109.0 ?
C11 C9 H9A . . 109.0 ?
N2 C9 H9B . . 109.0 ?
C11 C9 H9B . . 109.0 ?
H9A C9 H9B . . 107.8 ?
C9 C11 C12 . . 111.9(3) ?
C9 C11 H11A . . 109.2 ?
C12 C11 H11A . . 109.2 ?
C9 C11 H11B . . 109.2 ?
C12 C11 H11B . . 109.2 ?
H11A C11 H11B . . 107.9 ?
C13 C12 C11 . . 112.5(3) ?
C13 C12 H12A . . 109.1 ?
C11 C12 H12A . . 109.1 ?
C13 C12 H12B . . 109.1 ?
C11 C12 H12B . . 109.1 ?
H12A C12 H12B . . 107.8 ?
C12 C13 H13A . . 109.5 ?
C12 C13 H13B . . 109.5 ?
H13A C13 H13B . . 109.5 ?
C12 C13 H13C . . 109.5 ?
H13A C13 H13C . . 109.5 ?
H13B C13 H13C . . 109.5 ?
N3 C14 C15 . . 123.0(2) ?
N3 C14 H14 . . 118.5 ?
C15 C14 H14 . . 118.5 ?
C16 C15 C14 . . 118.6(2) ?
C16 C15 H15 . . 120.7 ?
C14 C15 H15 . . 120.7 ?
C15 C16 C17 . . 119.3(2) ?
C15 C16 H16 . . 120.3 ?
C17 C16 H16 . . 120.3 ?
C18 C17 C16 . . 118.9(2) ?
C18 C17 H17 . . 120.6 ?
C16 C17 H17 . . 120.6 ?
N3 C18 C17 . . 121.5(2) ?
N3 C18 C19 . . 116.3(2) ?
C17 C18 C19 . . 122.1(2) ?
N4 C19 C20 . . 121.6(2) ?
N4 C19 C18 . . 115.3(2) ?
C20 C19 C18 . . 123.1(2) ?
C21 C20 C19 . . 119.2(2) ?
C21 C20 H20 . . 120.4 ?
C19 C20 H20 . . 120.4 ?
C20 C21 C22 . . 119.3(2) ?
C20 C21 H21 . . 120.3 ?
C22 C21 H21 . . 120.3 ?
C21 C22 C23 . . 118.0(2) ?
C21 C22 H22 . . 121.0 ?
C23 C22 H22 . . 121.0 ?
N4 C23 C22 . . 123.4(2) ?
N4 C23 H23 . . 118.3 ?
C22 C23 H23 . . 118.3 ?

loop_
_geom_bond_atom_site_label_1
_geom_bond_atom_site_label_2
_geom_bond_site_symmetry_2
_geom_bond_distance
_geom_bond_publ_flag
Cd S1 . 2.6104(7) y
Cd S2 . 2.7685(7) y
Cd S3 . 2.6468(7) y
Cd S4 . 2.6783(7) y
Cd N3 . 2.379(2) y
Cd N4 . 2.441(2) y
S1 C1 . 1.733(3) ?
S2 C1 . 1.721(2) ?
S3 C7 . 1.727(3) ?
S4 C7 . 1.725(3) ?
N1 C1 . 1.332(3) ?
N1 C2 . 1.469(3) ?
N1 C3 . 1.471(3) ?
N2 C7 . 1.327(3) ?
N2 C9 . 1.469(3) ?
N2 C8 . 1.472(3) ?
N3 C14 . 1.338(3) ?
N3 C18 . 1.344(3) ?
N4 C23 . 1.337(3) ?
N4 C19 . 1.344(3) ?
C2 H2A . 0.9800 ?
C2 H2B . 0.9800 ?
C2 H2C . 0.9800 ?
C3 C4 . 1.526(3) ?
C3 H3A . 0.9900 ?
C3 H3B . 0.9900 ?
C4 C5 . 1.516(4) ?
C4 H4A . 0.9900 ?
C4 H4B . 0.9900 ?
C5 C6 . 1.522(4) ?
C5 H5A . 0.9900 ?
C5 H5B . 0.9900 ?
C6 H6A . 0.9800 ?
C6 H6B . 0.9800 ?
C6 H6C . 0.9800 ?
C8 H8A . 0.9800 ?
C8 H8B . 0.9800 ?
C8 H8C . 0.9800 ?
C9 C11 . 1.514(4) ?
C9 H9A . 0.9900 ?
C9 H9B . 0.9900 ?
C11 C12 . 1.522(4) ?
C11 H11A . 0.9900 ?
C11 H11B . 0.9900 ?
C12 C13 . 1.518(4) ?
C12 H12A . 0.9900 ?
C12 H12B . 0.9900 ?
C13 H13A . 0.9800 ?
C13 H13B . 0.9800 ?
C13 H13C . 0.9800 ?
C14 C15 . 1.377(4) ?
C14 H14 . 0.9500 ?
C15 C16 . 1.372(4) ?
C15 H15 . 0.9500 ?
C16 C17 . 1.389(4) ?
C16 H16 . 0.9500 ?
C17 C18 . 1.388(3) ?
C17 H17 . 0.9500 ?
C18 C19 . 1.489(3) ?
C19 C20 . 1.390(3) ?
C20 C21 . 1.382(4) ?
C20 H20 . 0.9500 ?
C21 C22 . 1.383(4) ?
C21 H21 . 0.9500 ?
C22 C23 . 1.383(4) ?
C22 H22 . 0.9500 ?
C23 H23 . 0.9500 ?

loop_
_geom_hbond_atom_site_label_D
_geom_hbond_atom_site_label_H
_geom_hbond_atom_site_label_A
_geom_hbond_site_symmetry_A
_geom_hbond_distance_DH
_geom_hbond_distance_HA
_geom_hbond_distance_DA
_geom_hbond_angle_DHA
C16 H16 S3 1_655 0.95 2.74 3.685(3) 172

loop_
_geom_torsion_atom_site_label_1
_geom_torsion_atom_site_label_2
_geom_torsion_atom_site_label_3
_geom_torsion_atom_site_label_4
_geom_torsion_site_symmetry_1
_geom_torsion_site_symmetry_2
_geom_torsion_site_symmetry_3
_geom_torsion_site_symmetry_4
_geom_torsion
_geom_torsion_publ_flag
N3 Cd S1 C1 . . . . -78.98(10) ?
N4 Cd S1 C1 . . . . -134.92(9) ?
S3 Cd S1 C1 . . . . 139.60(8) ?
S4 Cd S1 C1 . . . . 67.87(8) ?
S2 Cd S1 C1 . . . . -4.42(8) ?
N3 Cd S2 C1 . . . . 137.55(9) ?
N4 Cd S2 C1 . . . . 73.04(10) ?
S1 Cd S2 C1 . . . . 4.47(8) ?
S3 Cd S2 C1 . . . . -75.42(9) ?
S4 Cd S2 C1 . . . . -128.96(8) ?
N3 Cd S3 C7 . . . . 82.82(10) ?
N4 Cd S3 C7 . . . . 145.11(9) ?
S1 Cd S3 C7 . . . . -128.65(8) ?
S4 Cd S3 C7 . . . . -0.01(8) ?
S2 Cd S3 C7 . . . . -60.22(9) ?
N3 Cd S4 C7 . . . . -116.17(9) ?
N4 Cd S4 C7 . . . . -57.04(11) ?
S1 Cd S4 C7 . . . . 88.29(8) ?
S3 Cd S4 C7 . . . . 0.01(8) ?
S2 Cd S4 C7 . . . . 149.67(8) ?
N4 Cd N3 C14 . . . . -176.21(19) ?
S1 Cd N3 C14 . . . . 119.77(16) ?
S3 Cd N3 C14 . . . . -102.54(17) ?
S4 Cd N3 C14 . . . . -35.56(17) ?
S2 Cd N3 C14 . . . . 56.94(17) ?
N4 Cd N3 C18 . . . . 8.28(16) ?
S1 Cd N3 C18 . . . . -55.74(19) ?
S3 Cd N3 C18 . . . . 81.95(17) ?
S4 Cd N3 C18 . . . . 148.92(16) ?
S2 Cd N3 C18 . . . . -118.57(16) ?
N3 Cd N4 C23 . . . . 176.6(2) ?
S1 Cd N4 C23 . . . . -46.31(18) ?
S3 Cd N4 C23 . . . . 56.83(18) ?
S4 Cd N4 C23 . . . . 107.98(18) ?
S2 Cd N4 C23 . . . . -105.41(18) ?
N3 Cd N4 C19 . . . . -8.27(16) ?
S1 Cd N4 C19 . . . . 128.86(17) ?
S3 Cd N4 C19 . . . . -128.00(17) ?
S4 Cd N4 C19 . . . . -76.85(19) ?
S2 Cd N4 C19 . . . . 69.76(18) ?
C2 N1 C1 S2 . . . . -2.0(3) ?
C3 N1 C1 S2 . . . . -177.74(18) ?
C2 N1 C1 S1 . . . . 177.93(18) ?
C3 N1 C1 S1 . . . . 2.2(3) ?
Cd S2 C1 N1 . . . . 172.83(19) ?
Cd S2 C1 S1 . . . . -7.09(13) ?
Cd S1 C1 N1 . . . . -172.43(19) ?
Cd S1 C1 S2 . . . . 7.49(13) ?
C1 N1 C3 C4 . . . . -108.9(3) ?
C2 N1 C3 C4 . . . . 75.2(3) ?
N1 C3 C4 C5 . . . . 68.0(3) ?
C3 C4 C5 C6 . . . . -178.6(2) ?
C9 N2 C7 S4 . . . . 0.6(3) ?
C8 N2 C7 S4 . . . . -178.37(19) ?
C9 N2 C7 S3 . . . . -179.28(19) ?
C8 N2 C7 S3 . . . . 1.8(3) ?
Cd S4 C7 N2 . . . . -179.9(2) ?
Cd S4 C7 S3 . . . . -0.02(13) ?
Cd S3 C7 N2 . . . . 179.86(19) ?
Cd S3 C7 S4 . . . . 0.02(13) ?
C7 N2 C9 C11 . . . . 116.6(3) ?
C8 N2 C9 C11 . . . . -64.4(3) ?
N2 C9 C11 C12 . . . . -178.0(2) ?
C9 C11 C12 C13 . . . . -168.1(3) ?
C18 N3 C14 C15 . . . . 0.6(4) ?
Cd N3 C14 C15 . . . . -174.99(19) ?
N3 C14 C15 C16 . . . . 1.2(4) ?
C14 C15 C16 C17 . . . . -1.7(4) ?
C15 C16 C17 C18 . . . . 0.3(4) ?
C14 N3 C18 C17 . . . . -2.1(3) ?
Cd N3 C18 C17 . . . . 173.52(17) ?
C14 N3 C18 C19 . . . . 176.7(2) ?
Cd N3 C18 C19 . . . . -7.7(3) ?
C16 C17 C18 N3 . . . . 1.6(4) ?
C16 C17 C18 C19 . . . . -177.1(2) ?
C23 N4 C19 C20 . . . . 2.0(3) ?
Cd N4 C19 C20 . . . . -173.34(17) ?
C23 N4 C19 C18 . . . . -177.0(2) ?
Cd N4 C19 C18 . . . . 7.6(3) ?
N3 C18 C19 N4 . . . . -0.2(3) ?
C17 C18 C19 N4 . . . . 178.6(2) ?
N3 C18 C19 C20 . . . . -179.2(2) ?
C17 C18 C19 C20 . . . . -0.4(4) ?
N4 C19 C20 C21 . . . . -2.3(4) ?
C18 C19 C20 C21 . . . . 176.7(2) ?
C19 C20 C21 C22 . . . . 0.4(4) ?
C20 C21 C22 C23 . . . . 1.5(4) ?
C19 N4 C23 C22 . . . . 0.1(4) ?
Cd N4 C23 C22 . . . . 175.32(19) ?
C21 C22 C23 N4 . . . . -1.9(4) ?
